data_2009757
loop_
_publ_author_name
'Tiekink, Edward R.T.'

_publ_contact_author
;
    Dr ERT Tiekink
    Department of Chemistry
    The University of Adelaide
    Adelaide, S.A. 5005
    Australia
;
_publ_section_title
;
 (<i>O</i>-Ethyl dithiocarbonato-\k<i>S</i>)phenylmercury,
 [Hg(C~3~H~5~OS~2~)(C~6~H~5~)]
;
_journal_issue 6
_journal_name_full 'Acta Crystallographica Section C'
_journal_page_first 861
_journal_page_last 862
_journal_paper_doi 10.1107/S0108270194000259
_journal_volume 50
_journal_year 1994
_chemical_formula_sum 'C9 H10 Hg O2 S'
_chemical_formula_weight 398.9
_space_group_IT_number 61
_symmetry_cell_setting orthorhombic
_symmetry_space_group_name_Hall '-P 2ac 2ab'
_symmetry_space_group_name_H-M 'P b c a'
_audit_creation_method 'from TEXRAY.INF file'
_cell_angle_alpha 90
_cell_angle_beta 90
_cell_angle_gamma 90
_cell_formula_units_Z 8
_cell_length_a 11.140(10)
_cell_length_b 27.092(3)
_cell_length_c 7.179(4)
_cell_measurement_reflns_used 25
_cell_measurement_temperature 293
_cell_measurement_theta_max 43.8
_cell_measurement_theta_min 37.2
_cell_volume 2167(2)
_computing_cell_refinement 'MSC/AFC Diffractometer Control'
_computing_data_collection 'MSC/AFC Diffractometer Control'
_computing_data_reduction 'teXsan: PROCESS (MSC)'
_computing_publication_material 'teXsan: FINISH (MSC)'
_computing_structure_refinement 'teXsan: LS (MSC)'
_computing_structure_solution SHELXS86
_diffrn_ambient_temperature 295
_diffrn_measurement_device AFC6R
_diffrn_measurement_method \w/2\q
_diffrn_radiation_monochromator graphite
_diffrn_radiation_source 'Rigaku rotating anode'
_diffrn_radiation_type MoK\a
_diffrn_radiation_wavelength 0.71073
_diffrn_reflns_av_R_equivalents 0.00
_diffrn_reflns_av_sigmaI/netI 0.097
_diffrn_reflns_limit_h_max 14
_diffrn_reflns_limit_h_min 0
_diffrn_reflns_limit_k_max 33
_diffrn_reflns_limit_k_min 0
_diffrn_reflns_limit_l_max 9
_diffrn_reflns_limit_l_min 0
_diffrn_reflns_number 2984
_diffrn_reflns_reduction_process 'teXsan: PROCESS'
_diffrn_reflns_theta_max 27.5
_diffrn_reflns_theta_min 1.5
_diffrn_standards_decay_% -3.57
_diffrn_standards_interval_count 400
_diffrn_standards_number 3
_exptl_absorpt_correction_T_max 1.022
_exptl_absorpt_correction_T_min 0.978
_exptl_absorpt_correction_type refdelf
_exptl_absorpt_process_details Walker&Stuart_DIFABS
_exptl_crystal_colour 'pale yellow'
_exptl_crystal_density_diffrn 2.446
_exptl_crystal_description needle
_exptl_crystal_F_000 1472.00
_exptl_crystal_size_max 0.11
_exptl_crystal_size_mid 0.16
_exptl_crystal_size_min 0.48
_refine_diff_density_max -1.42110
_refine_diff_density_min 1.03570
_refine_ls_extinction_coef 0.44425
_refine_ls_extinction_method Zachariasen_type_2_Gaussian_isotropic
_refine_ls_goodness_of_fit_all 4.81
_refine_ls_goodness_of_fit_obs 1.860
_refine_ls_hydrogen_treatment 'H in calc. positions, U(H) based on U~eq~ of C atom to which it is bonded'
_refine_ls_matrix_type full
_refine_ls_number_parameters 119
_refine_ls_number_reflns 1250
_refine_ls_number_restraints 0
_refine_ls_R_factor_all 0.215
_refine_ls_R_factor_obs 0.0430
_refine_ls_shift/esd_max 0.0410
_refine_ls_structure_factor_coef F
_refine_ls_weighting_scheme sigma
_refine_ls_wR_factor_all 0.178
_refine_ls_wR_factor_obs 0.0470
_reflns_number_observed 1250
_reflns_number_total 2984
_reflns_observed_criterion I>3.0\s(I)
_cod_data_source_file as1099.cif
_cod_data_source_block PhHgexa
_cod_depositor_comments
;
The following automatic conversions were performed:

'_atom_site_thermal_displace_type' tag value 'Uij' was replaced with
'Uani' value 23 times.

Automatic conversion script
Id: cif_fix_values 1646 2011-03-28 12:23:43Z adriana 
;
_cod_original_cell_volume 2166(2)
_cod_original_sg_symbol_H-M 'P b c a    '
_cod_original_formula_sum '[Hg (C3 H5 O2 S1) (C6 H5)]'
_cod_database_code 2009757

loop_
_symmetry_equiv_pos_as_xyz
'  +x,  +y,  +z'
'1/2+x,1/2-y,  -z'
'  -x,1/2+y,1/2-z'
'1/2-x,  -y,1/2+z'
'  -x,  -y,  -z'
'1/2-x,1/2+y,  +z'
'  +x,1/2-y,1/2+z'
'1/2+x,  +y,1/2-z'

loop_
_atom_site_aniso_label
_atom_site_aniso_U_11
_atom_site_aniso_U_22
_atom_site_aniso_U_33
_atom_site_aniso_U_12
_atom_site_aniso_U_13
_atom_site_aniso_U_23
Hg 0.0370(3) 0.0366(3) 0.0372(3) -0.0039(2) -0.0025(4) 0.0010(5)
S(1) 0.029(2) 0.037(2) 0.048(3) -0.0010(10) 0.015(2) 0.000(2)
S(2) 0.034(2) 0.046(2) 0.039(2) -0.002(2) 0.006(2) -0.012(2)
O(1) 0.026(6) 0.030(5) 0.045(5) 0.000(4) 0.009(5) 0.002(4)
C(1) 0.012(8) 0.029(6) 0.025(7) 0.005(5) -0.001(6) 0.005(5)
C(2) 0.020(8) 0.059(10) 0.055(9) -0.021(8) 0.005(8) 0.001(8)
C(3) 0.060(10) 0.040(8) 0.070(10) -0.006(8) 0.000(10) 0.007(8)
C(11) 0.029(8) 0.042(6) 0.032(8) 0.002(6) -0.014(8) 0.008(7)
C(12) 0.040(10) 0.036(7) 0.038(8) -0.003(7) 0.000(8) -0.004(7)
C(13) 0.050(10) 0.060(10) 0.043(10) -0.030(9) -0.011(9) 0.009(9)
C(14) 0.080(10) 0.048(9) 0.050(10) -0.014(9) -0.030(10) 0.008(8)
C(15) 0.070(10) 0.034(8) 0.050(10) -0.001(8) -0.014(10) -0.009(8)
C(16) 0.050(10) 0.041(8) 0.030(8) 0.003(7) 0.005(8) 0.002(7)

loop_
_atom_site_label
_atom_site_fract_x
_atom_site_fract_y
_atom_site_fract_z
_atom_site_U_iso_or_equiv
_atom_site_thermal_displace_type
_atom_site_calc_flag
_atom_site_calc_attached_atom
Hg 0.48087(5) 0.03983(2) 0.25613(9) 0.0370 Uani ? ?
S(1) 0.4764(3) -0.04620(10) 0.2230(6) 0.0379 Uani ? ?
S(2) 0.2686(4) -0.01880(10) 0.4617(5) 0.0397 Uani ? ?
O(1) 0.3234(9) -0.1053(3) 0.3250(10) 0.0337 Uani ? ?
C(1) 0.3450(10) -0.0575(4) 0.342(2) 0.0219 Uani ? ?
C(2) 0.2280(10) -0.1270(5) 0.430(2) 0.0447 Uani ? ?
C(3) 0.233(2) -0.1805(5) 0.397(2) 0.0562 Uani ? ?
C(11) 0.4930(10) 0.1155(5) 0.270(2) 0.0343 Uani ? ?
C(12) 0.574(2) 0.1396(5) 0.150(2) 0.0385 Uani ? ?
C(13) 0.581(2) 0.1893(6) 0.154(2) 0.0512 Uani ? ?
C(14) 0.512(2) 0.2153(5) 0.278(2) 0.0584 Uani ? ?
C(15) 0.436(2) 0.1923(5) 0.394(2) 0.0523 Uani ? ?
C(16) 0.428(2) 0.1424(5) 0.391(2) 0.0386 Uani ? ?
H(2a) 0.2378 -0.1199 0.5618 0.0534 Uani ? ?
H(2b) 0.1509 -0.1139 0.3886 0.0534 Uani ? ?
H(3a) 0.1672 -0.1966 0.4620 0.0643 Uani ? ?
H(3b) 0.2264 -0.1870 0.2646 0.0643 Uani ? ?
H(3c) 0.3086 -0.1933 0.4430 0.0643 Uani ? ?
H(12) 0.6241 0.1207 0.0663 0.0436 Uani ? ?
H(13) 0.6338 0.2064 0.0688 0.0641 Uani ? ?
H(14) 0.5192 0.2510 0.2822 0.0571 Uani ? ?
H(15) 0.3873 0.2112 0.4793 0.0613 Uani ? ?
H(16) 0.3746 0.1258 0.4769 0.0458 Uani ? ?

loop_
_atom_type_symbol
_atom_type_scat_dispersion_real
_atom_type_scat_dispersion_imag
_atom_type_scat_source
C 0.003 0.002 'International Tables'
H 0.000 0.000 'International Tables'
Hg -2.389 9.227 'International Tables'
O 0.011 0.006 'International Tables'
S 0.125 0.123 'International Tables'

loop_
_geom_angle_atom_site_label_1
_geom_angle_atom_site_label_2
_geom_angle_atom_site_label_3
_geom_angle
S(1) Hg C(11) 176.1(4)
Hg S(1) C(1) 98.4(4)
C(1) O(1) C(2) 119.0(10)
S(1) C(1) S(2) 126.8(8)
S(1) C(1) O(1) 106.3(9)
S(2) C(1) O(1) 126.0(10)
O(1) C(2) C(3) 106.0(10)
Hg C(11) C(12) 118.0(10)
Hg C(11) C(16) 122.0(10)
C(12) C(11) C(16) 119.0(10)
C(11) C(12) C(13) 119.0(10)
C(12) C(13) C(14) 119.0(10)
C(13) C(14) C(15) 121.0(10)
C(14) C(15) C(16) 119.0(10)
C(11) C(16) C(15) 121.0(10)

loop_
_geom_bond_atom_site_label_1
_geom_bond_atom_site_label_2
_geom_bond_site_symmetry_1
_geom_bond_site_symmetry_2
_geom_bond_distance
_geom_bond_publ_flag
Hg S(1) ? ? 2.342(3) yes
Hg C(11) ? ? 2.060(10) yes
S(1) C(1) ? ? 1.730(10) yes
S(2) C(1) ? ? 1.600(10) yes
O(1) C(1) ? ? 1.320(10) yes
O(1) C(2) ? ? 1.43(2) yes
C(2) C(3) ? ? 1.47(2) yes
C(11) C(12) ? ? 1.41(2) no
C(11) C(16) ? ? 1.34(2) no
C(12) C(13) ? ? 1.35(2) no
C(13) C(14) ? ? 1.37(2) no
C(14) C(15) ? ? 1.34(2) no
C(15) C(16) ? ? 1.35(2) no
